data_1548730
loop_
_publ_author_name
'El-Hiti, Gamal A.'
'Abdel-Wahab, Bakr F.'
'Alotaibi, Mohammad Hayal'
'Hegazy, Amany S.'
'Kariuki, Benson M.'

_publ_section_title
;
 (<i>E</i>)-1-(4-Bromophenyl)-3-[3-(5-methyl-1-phenyl-1<i>H</i>-1,2,3-triazol-4-yl)-1-phenyl-1<i>H</i>-pyrazol-4-yl]prop-2-en-1-one
;
_journal_coeditor_code ZL4022
_journal_issue 1
_journal_name_full IUCrData
_journal_page_first x180069
_journal_paper_doi 10.1107/S241431461800069X
_journal_volume 3
_journal_year 2018
_chemical_formula_iupac 'C27 H20 Br N5 O'
_chemical_formula_moiety 'C27 H20 Br N5 O'
_chemical_formula_sum 'C27 H20 Br N5 O'
_chemical_formula_weight 510.39
_chemical_name_systematic
(<i>E</i>)-1-(4-Bromophenyl)-3-[3-(5-methyl-1-phenyl-1<i>H</i>-1,2,3-triazol-4-yl)-1-phenyl-1<i>H</i>-pyrazol-4-yl]prop-2-en-1-one
_space_group_crystal_system monoclinic
_space_group_IT_number 14
_space_group_name_Hall '-P 2yn'
_space_group_name_H-M_alt 'P 1 21/n 1'
_symmetry_space_group_name_Hall '-P 2yn'
_symmetry_space_group_name_H-M 'P 1 21/n 1'
_atom_sites_solution_hydrogens geom
_atom_sites_solution_primary direct
_audit_creation_method SHELXL-2018/1
_cell_angle_alpha 90
_cell_angle_beta 106.473(8)
_cell_angle_gamma 90
_cell_formula_units_Z 4
_cell_length_a 15.0387(12)
_cell_length_b 6.8105(3)
_cell_length_c 24.385(2)
_cell_measurement_reflns_used 4138
_cell_measurement_temperature 293(2)
_cell_measurement_theta_max 22.8260
_cell_measurement_theta_min 3.2960
_cell_volume 2395.0(3)
_computing_cell_refinement
;
CrysAlis PRO (Rigaku Oxford Diffraction, 2015)
;
_computing_data_collection
;
CrysAlis PRO (Rigaku Oxford Diffraction, 2015)
;
_computing_data_reduction
;
CrysAlis PRO (Rigaku Oxford Diffraction, 2015)
;
_computing_molecular_graphics
;
ORTEP-3 for Windows (Farrugia, 2012)
;
_computing_publication_material
;
WinGX (Farrugia, 2012) and CHEMDRAW Ultra (Cambridge Soft, 2001)
;
_computing_structure_refinement
;
SHELXL2018 (Sheldrick, 2015)
;
_computing_structure_solution
;
SHELXS (Sheldrick, 2008)
;
_diffrn_ambient_temperature 293(2)
_diffrn_measured_fraction_theta_full 0.999
_diffrn_measured_fraction_theta_max 0.864
_diffrn_measurement_device_type 'Rigaku Oxford Diffraction SuperNova, Dual, Cu at zero, Atlas'
_diffrn_measurement_method '\w scans'
_diffrn_radiation_type MoK\a
_diffrn_radiation_wavelength 0.71073
_diffrn_reflns_av_R_equivalents 0.0327
_diffrn_reflns_limit_h_max 20
_diffrn_reflns_limit_h_min -19
_diffrn_reflns_limit_k_max 9
_diffrn_reflns_limit_k_min -9
_diffrn_reflns_limit_l_max 31
_diffrn_reflns_limit_l_min -33
_diffrn_reflns_number 22293
_diffrn_reflns_theta_full 25.242
_diffrn_reflns_theta_max 29.909
_diffrn_reflns_theta_min 3.115
_diffrn_standards_decay_% 0
_diffrn_standards_interval_count 0
_diffrn_standards_interval_time 0
_diffrn_standards_number 0
_exptl_absorpt_coefficient_mu 1.746
_exptl_absorpt_correction_T_max 0.874
_exptl_absorpt_correction_T_min 0.540
_exptl_absorpt_correction_type gaussian
_exptl_absorpt_process_details
;
(CrysAlis PRO; Rigaku Oxford Diffraction, 2015)
;
_exptl_crystal_colour colourless
_exptl_crystal_density_diffrn 1.415
_exptl_crystal_description block
_exptl_crystal_F_000 1040
_exptl_crystal_size_max 0.317
_exptl_crystal_size_mid 0.182
_exptl_crystal_size_min 0.077
_refine_diff_density_max 0.558
_refine_diff_density_min -0.724
_refine_ls_extinction_method none
_refine_ls_goodness_of_fit_ref 1.028
_refine_ls_hydrogen_treatment constr
_refine_ls_matrix_type full
_refine_ls_number_parameters 363
_refine_ls_number_reflns 5994
_refine_ls_number_restraints 271
_refine_ls_restrained_S_all 1.009
_refine_ls_R_factor_all 0.1264
_refine_ls_R_factor_gt 0.0566
_refine_ls_shift/su_max 0.000
_refine_ls_shift/su_mean 0.000
_refine_ls_structure_factor_coef Fsqd
_refine_ls_weighting_details 'w=1/[\s^2^(Fo^2^)+(0.0770P)^2^+1.0166P] where P=(Fo^2^+2Fc^2^)/3'
_refine_ls_weighting_scheme calc
_refine_ls_wR_factor_gt 0.1492
_refine_ls_wR_factor_ref 0.1878
_reflns_number_gt 2916
_reflns_number_total 5994
_reflns_threshold_expression 'I > 2\s(I)'
_cod_data_source_file zl4022sup1.cif
_cod_data_source_block I
_cod_database_code 1548730
_shelx_space_group_comment
;
The symmetry employed for this shelxl refinement is uniquely defined
by the following loop, which should always be used as a source of
symmetry information in preference to the above space-group names.
They are only intended as comments.
;
_shelx_estimated_absorpt_t_min 0.608
_shelx_estimated_absorpt_t_max 0.877

loop_
_space_group_symop_operation_xyz
'x, y, z'
'-x+1/2, y+1/2, -z+1/2'
'-x, -y, -z'
'x-1/2, -y-1/2, z-1/2'

loop_
_atom_site_type_symbol
_atom_site_label
_atom_site_fract_x
_atom_site_fract_y
_atom_site_fract_z
_atom_site_U_iso_or_equiv
_atom_site_adp_type
_atom_site_calc_flag
_atom_site_occupancy
_atom_site_disorder_assembly
_atom_site_disorder_group
C C1 1.0981(3) 1.0213(5) 0.29653(17) 0.0785(10) Uani d 1 . .
C C2 1.1082(3) 0.8522(7) 0.2687(2) 0.0975(13) Uani d 1 . .
H H2 1.160233 0.833696 0.255904 0.117 Uiso calc 1 . .
C C3 1.0414(3) 0.7107(6) 0.25995(18) 0.0824(11) Uani d 1 . .
H H3 1.048966 0.595122 0.241468 0.099 Uiso calc 1 . .
C C4 0.9628(2) 0.7353(4) 0.27788(13) 0.0589(8) Uani d 1 . .
C C5 0.9540(2) 0.9098(5) 0.30512(14) 0.0666(8) Uani d 1 . .
H H5 0.901407 0.930524 0.317247 0.080 Uiso calc 1 . .
C C6 1.0209(3) 1.0526(5) 0.31461(15) 0.0738(9) Uani d 1 . .
H H6 1.014007 1.168818 0.333022 0.089 Uiso calc 1 . .
C C7 0.8946(2) 0.5723(5) 0.27006(13) 0.0631(8) Uani d 1 . .
C C8 0.8192(2) 0.5821(5) 0.29743(13) 0.0635(8) Uani d 1 . .
H H8 0.794382 0.703269 0.302706 0.076 Uiso calc 1 . .
C C9 0.7861(2) 0.4182(5) 0.31482(12) 0.0604(8) Uani d 1 . .
H H9 0.812808 0.299858 0.308945 0.072 Uiso calc 1 . .
C C10 0.7120(2) 0.4097(4) 0.34206(12) 0.0573(7) Uani d 1 . .
C C11 0.6926(2) 0.2637(4) 0.37887(13) 0.0578(7) Uani d 1 . .
C C12 0.6418(2) 0.5441(5) 0.33655(13) 0.0612(8) Uani d 1 . .
H H12 0.633770 0.659109 0.315142 0.073 Uiso calc 1 . .
C C13 0.7493(2) 0.0945(4) 0.40400(13) 0.0606(8) Uani d 1 . .
C C14 0.7407(2) -0.0346(5) 0.44564(13) 0.0596(8) Uani d 1 . .
C C15 0.6705(3) -0.0557(7) 0.47706(19) 0.0974(13) Uani d 1 . .
H H15A 0.620946 -0.138020 0.455656 0.146 Uiso calc 1 . .
H H15B 0.646317 0.071308 0.482227 0.146 Uiso calc 1 . .
H H15C 0.698566 -0.113972 0.513735 0.146 Uiso calc 1 . .
C C16 0.8531(4) -0.2993(6) 0.49653(19) 0.0611(15) Uani d 0.808(4) A 1
C C17 0.7985(3) -0.4578(6) 0.49705(18) 0.0747(13) Uani d 0.808(4) A 1
H H17 0.738202 -0.464135 0.473091 0.090 Uiso calc 0.808(4) A 1
C C18 0.8355(5) -0.6100(7) 0.5344(2) 0.0883(16) Uani d 0.808(4) A 1
H H18 0.799400 -0.719533 0.536034 0.106 Uiso calc 0.808(4) A 1
C C19 0.9245(6) -0.5999(11) 0.5689(2) 0.088(2) Uani d 0.808(4) A 1
H H19 0.949225 -0.703796 0.593216 0.105 Uiso calc 0.808(4) A 1
C C20 0.9776(4) -0.4372(9) 0.5679(2) 0.0929(16) Uani d 0.808(4) A 1
H H20 1.037732 -0.430199 0.591985 0.112 Uiso calc 0.808(4) A 1
C C21 0.9421(3) -0.2827(7) 0.53099(19) 0.0770(13) Uani d 0.808(4) A 1
H H21 0.977627 -0.171783 0.529759 0.092 Uiso calc 0.808(4) A 1
C C16A 0.842(2) -0.323(2) 0.4904(7) 0.061(4) Uani d 0.192(4) A 2
C C17A 0.8740(12) -0.489(2) 0.4700(7) 0.075(5) Uani d 0.192(4) A 2
H H17A 0.876268 -0.489626 0.432317 0.090 Uiso calc 0.192(4) A 2
C C18A 0.9034(15) -0.657(2) 0.5034(8) 0.085(6) Uani d 0.192(4) A 2
H H18A 0.926993 -0.764690 0.488634 0.102 Uiso calc 0.192(4) A 2
C C19A 0.897(3) -0.660(4) 0.5577(11) 0.103(9) Uani d 0.192(4) A 2
H H19A 0.907791 -0.775943 0.578652 0.123 Uiso calc 0.192(4) A 2
C C20A 0.8737(18) -0.492(3) 0.5819(8) 0.100(6) Uani d 0.192(4) A 2
H H20A 0.878799 -0.486441 0.620762 0.120 Uiso calc 0.192(4) A 2
C C21A 0.8425(15) -0.329(3) 0.5468(6) 0.081(6) Uani d 0.192(4) A 2
H H21A 0.821092 -0.219898 0.562233 0.098 Uiso calc 0.192(4) A 2
C C22 0.5037(2) 0.5660(5) 0.37391(14) 0.0695(9) Uani d 1 . .
C C23 0.4761(4) 0.7453(7) 0.3505(2) 0.1097(17) Uani d 1 . .
H H23 0.511457 0.811621 0.330734 0.132 Uiso calc 1 . .
C C24 0.3955(4) 0.8283(9) 0.3563(2) 0.130(2) Uani d 1 . .
H H24 0.376608 0.950212 0.340013 0.156 Uiso calc 1 . .
C C25 0.3440(4) 0.7356(8) 0.3852(2) 0.1119(16) Uani d 1 . .
H H25 0.290541 0.794225 0.389495 0.134 Uiso calc 1 . .
C C26 0.3705(4) 0.5559(9) 0.4081(3) 0.132(2) Uani d 1 . .
H H26 0.334345 0.490100 0.427467 0.158 Uiso calc 1 . .
C C27 0.4514(3) 0.4700(7) 0.4029(2) 0.1058(15) Uani d 1 . .
H H27 0.469785 0.347546 0.418977 0.127 Uiso calc 1 . .
N N1 0.8288(2) 0.0556(5) 0.39076(14) 0.0853(9) Uani d 1 . .
N N2 0.8712(2) -0.0915(5) 0.42212(14) 0.0855(9) Uani d 1 . .
N N3 0.81813(19) -0.1461(4) 0.45570(10) 0.0615(6) Uani d 1 . .
N N4 0.6169(2) 0.3054(4) 0.39428(11) 0.0646(7) Uani d 1 . .
N N5 0.58666(18) 0.4796(4) 0.36765(11) 0.0635(7) Uani d 1 . .
Br Br1 1.19258(4) 1.21670(8) 0.31164(3) 0.1228(3) Uani d 1 . .
O O1 0.9048(2) 0.4247(4) 0.24355(11) 0.0885(8) Uani d 1 . .

loop_
_atom_site_aniso_label
_atom_site_aniso_U_11
_atom_site_aniso_U_22
_atom_site_aniso_U_33
_atom_site_aniso_U_12
_atom_site_aniso_U_13
_atom_site_aniso_U_23
C1 0.067(2) 0.066(2) 0.104(3) 0.0020(18) 0.027(2) 0.008(2)
C2 0.075(3) 0.092(3) 0.143(4) 0.004(2) 0.060(3) -0.006(3)
C3 0.077(3) 0.071(2) 0.113(3) 0.006(2) 0.050(2) -0.011(2)
C4 0.0616(19) 0.0563(17) 0.0609(17) 0.0135(15) 0.0207(15) 0.0069(14)
C5 0.066(2) 0.0636(19) 0.076(2) 0.0103(17) 0.0289(17) -0.0002(16)
C6 0.074(2) 0.0608(19) 0.088(2) 0.0070(18) 0.0252(19) -0.0018(17)
C7 0.070(2) 0.0583(18) 0.0641(18) 0.0089(16) 0.0238(16) 0.0047(15)
C8 0.063(2) 0.0587(18) 0.0707(19) 0.0065(15) 0.0227(16) 0.0019(15)
C9 0.0593(19) 0.0625(18) 0.0576(17) 0.0068(15) 0.0137(14) 0.0005(14)
C10 0.0582(19) 0.0578(17) 0.0550(16) 0.0043(14) 0.0148(14) -0.0016(14)
C11 0.0558(18) 0.0559(17) 0.0608(17) 0.0019(14) 0.0150(14) -0.0026(14)
C12 0.0602(19) 0.0616(18) 0.0631(17) 0.0023(15) 0.0195(15) 0.0028(15)
C13 0.064(2) 0.0557(17) 0.0652(18) 0.0050(15) 0.0231(15) 0.0010(15)
C14 0.0551(18) 0.0623(18) 0.0619(17) 0.0037(15) 0.0173(14) 0.0008(15)
C15 0.085(3) 0.113(3) 0.108(3) 0.025(2) 0.051(2) 0.037(3)
C16 0.065(3) 0.062(2) 0.054(2) 0.007(2) 0.012(2) -0.002(2)
C17 0.083(3) 0.066(3) 0.069(3) -0.002(2) 0.012(2) 0.000(2)
C18 0.121(5) 0.065(3) 0.081(3) 0.004(3) 0.031(3) 0.010(3)
C19 0.108(6) 0.083(4) 0.067(3) 0.031(4) 0.017(3) 0.015(3)
C20 0.084(4) 0.106(4) 0.076(3) 0.025(3) 0.002(3) 0.003(3)
C21 0.074(3) 0.073(3) 0.076(3) 0.005(2) 0.008(2) -0.001(2)
C16A 0.062(6) 0.060(6) 0.056(6) 0.007(6) 0.011(6) 0.001(6)
C17A 0.067(10) 0.068(9) 0.080(10) -0.005(8) 0.005(8) 0.012(8)
C18A 0.084(12) 0.064(10) 0.090(11) 0.000(9) -0.001(10) -0.007(9)
C19A 0.094(16) 0.094(15) 0.111(15) -0.015(14) 0.014(13) 0.019(13)
C20A 0.107(14) 0.111(13) 0.078(11) 0.024(12) 0.021(10) 0.036(11)
C21A 0.093(15) 0.079(12) 0.071(12) 0.015(11) 0.022(10) 0.007(10)
C22 0.062(2) 0.078(2) 0.072(2) 0.0145(17) 0.0239(17) 0.0045(17)
C23 0.114(4) 0.115(3) 0.123(3) 0.056(3) 0.072(3) 0.053(3)
C24 0.127(4) 0.143(4) 0.146(4) 0.075(4) 0.080(4) 0.061(4)
C25 0.088(3) 0.132(4) 0.128(4) 0.043(3) 0.051(3) 0.023(3)
C26 0.106(4) 0.126(4) 0.196(5) 0.034(3) 0.095(4) 0.039(4)
C27 0.086(3) 0.096(3) 0.156(4) 0.022(2) 0.068(3) 0.032(3)
N1 0.089(2) 0.081(2) 0.103(2) 0.0325(18) 0.0543(19) 0.0303(18)
N2 0.085(2) 0.086(2) 0.100(2) 0.0271(18) 0.0492(19) 0.0246(18)
N3 0.0634(17) 0.0619(15) 0.0612(14) 0.0084(13) 0.0209(13) 0.0052(12)
N4 0.0609(17) 0.0639(16) 0.0716(16) 0.0078(13) 0.0230(13) 0.0067(13)
N5 0.0569(16) 0.0639(16) 0.0711(15) 0.0086(13) 0.0203(13) 0.0048(13)
Br1 0.0810(4) 0.0904(4) 0.1980(7) -0.0128(2) 0.0410(4) 0.0055(3)
O1 0.111(2) 0.0666(15) 0.1043(18) -0.0025(14) 0.0572(16) -0.0202(14)

loop_
_atom_type_symbol
_atom_type_description
_atom_type_scat_dispersion_real
_atom_type_scat_dispersion_imag
_atom_type_scat_source
C C 0.0033 0.0016 'International Tables Vol C Tables 4.2.6.8 and 6.1.1.4'
H H 0.0000 0.0000 'International Tables Vol C Tables 4.2.6.8 and 6.1.1.4'
N N 0.0061 0.0033 'International Tables Vol C Tables 4.2.6.8 and 6.1.1.4'
O O 0.0106 0.0060 'International Tables Vol C Tables 4.2.6.8 and 6.1.1.4'
Br Br -0.2901 2.4595 'International Tables Vol C Tables 4.2.6.8 and 6.1.1.4'

loop_
_geom_angle_atom_site_label_1
_geom_angle_atom_site_label_2
_geom_angle_atom_site_label_3
_geom_angle
C2 C1 C6 120.9(4)
C2 C1 Br1 120.2(3)
C6 C1 Br1 118.9(3)
C3 C2 C1 119.5(4)
C3 C2 H2 120.2
C1 C2 H2 120.2
C2 C3 C4 121.5(3)
C2 C3 H3 119.2
C4 C3 H3 119.2
C3 C4 C5 117.5(3)
C3 C4 C7 119.3(3)
C5 C4 C7 123.1(3)
C6 C5 C4 121.6(3)
C6 C5 H5 119.2
C4 C5 H5 119.2
C1 C6 C5 118.9(3)
C1 C6 H6 120.5
C5 C6 H6 120.5
O1 C7 C8 120.2(3)
O1 C7 C4 119.6(3)
C8 C7 C4 120.0(3)
C9 C8 C7 120.7(3)
C9 C8 H8 119.7
C7 C8 H8 119.7
C8 C9 C10 125.6(3)
C8 C9 H9 117.2
C10 C9 H9 117.2
C12 C10 C11 103.8(3)
C12 C10 C9 126.6(3)
C11 C10 C9 129.6(3)
N4 C11 C10 112.0(3)
N4 C11 C13 119.7(3)
C10 C11 C13 128.0(3)
N5 C12 C10 107.8(3)
N5 C12 H12 126.1
C10 C12 H12 126.1
N1 C13 C14 109.1(3)
N1 C13 C11 120.3(3)
C14 C13 C11 130.4(3)
N3 C14 C13 103.6(3)
N3 C14 C15 123.8(3)
C13 C14 C15 132.5(3)
C14 C15 H15A 109.5
C14 C15 H15B 109.5
H15A C15 H15B 109.5
C14 C15 H15C 109.5
H15A C15 H15C 109.5
H15B C15 H15C 109.5
C17 C16 C21 123.3(4)
C17 C16 N3 118.7(4)
C21 C16 N3 117.9(4)
C16 C17 C18 117.9(5)
C16 C17 H17 121.0
C18 C17 H17 121.0
C19 C18 C17 120.5(5)
C19 C18 H18 119.8
C17 C18 H18 119.8
C18 C19 C20 120.2(5)
C18 C19 H19 119.9
C20 C19 H19 119.9
C19 C20 C21 120.4(5)
C19 C20 H20 119.8
C21 C20 H20 119.8
C16 C21 C20 117.6(5)
C16 C21 H21 121.2
C20 C21 H21 121.2
C17A C16A C21A 115.9(11)
C17A C16A N3 121.6(12)
C21A C16A N3 122.3(12)
C16A C17A C18A 123.1(13)
C16A C17A H17A 118.4
C18A C17A H17A 118.4
C19A C18A C17A 118.7(17)
C19A C18A H18A 120.7
C17A C18A H18A 120.7
C18A C19A C20A 120.2(19)
C18A C19A H19A 119.9
C20A C19A H19A 119.9
C19A C20A C21A 118.6(17)
C19A C20A H20A 120.7
C21A C20A H20A 120.7
C16A C21A C20A 122.7(14)
C16A C21A H21A 118.6
C20A C21A H21A 118.6
C23 C22 C27 119.6(4)
C23 C22 N5 119.8(3)
C27 C22 N5 120.6(3)
C22 C23 C24 119.8(4)
C22 C23 H23 120.1
C24 C23 H23 120.1
C25 C24 C23 121.0(5)
C25 C24 H24 119.5
C23 C24 H24 119.5
C24 C25 C26 119.6(4)
C24 C25 H25 120.2
C26 C25 H25 120.2
C25 C26 C27 120.3(5)
C25 C26 H26 119.8
C27 C26 H26 119.8
C22 C27 C26 119.7(4)
C22 C27 H27 120.2
C26 C27 H27 120.2
N2 N1 C13 109.1(3)
N1 N2 N3 107.0(3)
N2 N3 C14 111.3(2)
N2 N3 C16 117.3(3)
C14 N3 C16 131.4(3)
N2 N3 C16A 119.3(11)
C14 N3 C16A 128.9(13)
C11 N4 N5 104.3(2)
C12 N5 N4 112.1(3)
C12 N5 C22 128.5(3)
N4 N5 C22 119.4(3)

loop_
_geom_bond_atom_site_label_1
_geom_bond_atom_site_label_2
_geom_bond_distance
C1 C2 1.367(6)
C1 C6 1.370(5)
C1 Br1 1.905(4)
C2 C3 1.364(6)
C2 H2 0.9300
C3 C4 1.382(5)
C3 H3 0.9300
C4 C5 1.386(4)
C4 C7 1.487(5)
C5 C6 1.371(5)
C5 H5 0.9300
C6 H6 0.9300
C7 O1 1.228(4)
C7 C8 1.470(4)
C8 C9 1.339(4)
C8 H8 0.9300
C9 C10 1.451(4)
C9 H9 0.9300
C10 C12 1.375(4)
C10 C11 1.423(4)
C11 N4 1.327(4)
C11 C13 1.461(4)
C12 N5 1.346(4)
C12 H12 0.9300
C13 N1 1.350(4)
C13 C14 1.376(4)
C14 N3 1.354(4)
C14 C15 1.477(5)
C15 H15A 0.9600
C15 H15B 0.9600
C15 H15C 0.9600
C16 C17 1.359(6)
C16 C21 1.368(6)
C16 N3 1.436(5)
C17 C18 1.388(7)
C17 H17 0.9300
C18 C19 1.366(9)
C18 H18 0.9300
C19 C20 1.370(9)
C19 H19 0.9300
C20 C21 1.389(6)
C20 H20 0.9300
C21 H21 0.9300
C16A C17A 1.373(8)
C16A C21A 1.374(8)
C16A N3 1.459(9)
C17A C18A 1.403(16)
C17A H17A 0.9300
C18A C19A 1.354(19)
C18A H18A 0.9300
C19A C20A 1.38(2)
C19A H19A 0.9300
C20A C21A 1.398(16)
C20A H20A 0.9300
C21A H21A 0.9300
C22 C23 1.362(5)
C22 C27 1.364(5)
C22 N5 1.426(4)
C23 C24 1.381(6)
C23 H23 0.9300
C24 C25 1.343(7)
C24 H24 0.9300
C25 C26 1.357(6)
C25 H25 0.9300
C26 C27 1.388(6)
C26 H26 0.9300
C27 H27 0.9300
N1 N2 1.311(4)
N2 N3 1.347(4)
N4 N5 1.367(4)

loop_
_geom_hbond_atom_site_label_D
_geom_hbond_atom_site_label_H
_geom_hbond_atom_site_label_A
_geom_hbond_site_symmetry_A
_geom_hbond_distance_DH
_geom_hbond_distance_HA
_geom_hbond_distance_DA
_geom_hbond_angle_DHA
_geom_hbond_publ_flag
C12 H12 O1 2_655 0.93 2.28 3.201(4) 172.4 yes

_cod_database_fobs_code 1548730
